data_7706527
loop_
_publ_author_name
'Hood, Thomas M.'
'Chaplin, Adrian B.'

_publ_section_title
;
 Synthesis and reactivity of iridium complexes of a macrocyclic PNP pincer
 ligand.
;
_journal_issue 7
_journal_name_full 'Dalton transactions (Cambridge, England : 2003)'
_journal_page_first 2472
_journal_page_last 2482
_journal_paper_doi 10.1039/d0dt04303f
_journal_volume 50
_journal_year 2021
_chemical_formula_moiety 'C36 H63 N P2 Rh, C32 H12 B F24'
_chemical_formula_sum 'C68 H75 B F24 N P2 Rh'
_chemical_formula_weight 1537.95
_chemical_melting_point ?
_space_group_crystal_system monoclinic
_space_group_IT_number 15
_space_group_name_Hall '-I 2ya'
_space_group_name_H-M_alt 'I 1 2/a 1'
_atom_sites_solution_hydrogens geom
_atom_sites_solution_primary dual
_atom_sites_solution_secondary difmap
_audit_creation_date 2020-10-29
_audit_creation_method
;
Olex2 1.2
(compiled 2018.05.29 svn.r3510 for OlexSys, GUI svn.r5506)
;
_audit_update_record
;
2020-12-18 deposited with the CCDC.	2021-01-20 downloaded from the CCDC.
;
_cell_angle_alpha 90
_cell_angle_beta 108.2733(13)
_cell_angle_gamma 90
_cell_formula_units_Z 8
_cell_length_a 25.6746(3)
_cell_length_b 14.06969(19)
_cell_length_c 40.5239(5)
_cell_measurement_reflns_used 31066
_cell_measurement_temperature 150(2)
_cell_measurement_theta_max 73.3750
_cell_measurement_theta_min 3.2790
_cell_volume 13900.4(3)
_computing_cell_refinement 'CrysAlisPro 1.171.40.82a (Rigaku OD, 2020)'
_computing_data_collection 'CrysAlisPro 1.171.40.82a (Rigaku OD, 2020)'
_computing_data_reduction 'CrysAlisPro 1.171.40.82a (Rigaku OD, 2020)'
_computing_molecular_graphics 'Olex2 (Dolomanov et al., 2009)'
_computing_publication_material 'Olex2 (Dolomanov et al., 2009)'
_computing_structure_refinement 'ShelXL (Sheldrick, 2015)'
_computing_structure_solution 'ShelXT (Sheldrick, 2015)'
_diffrn_ambient_environment N~2~
_diffrn_ambient_temperature 150(2)
_diffrn_detector 'CCD plate'
_diffrn_detector_area_resol_mean 5.3046
_diffrn_detector_type AtlasS2
_diffrn_measured_fraction_theta_full 0.998
_diffrn_measured_fraction_theta_max 0.998
_diffrn_measurement_details
;
List of Runs (angles in degrees, time in seconds):

  # Type    Start    End  Width  t~exp~   \w     \q     \k     \f   Frames
#--------------------------------------------------------------------------
  1  \w    -70.00  31.00   1.00    8.00    --  -41.82  57.00 120.00  101
  2  \w   -116.00 -17.00   1.00    8.00    --  -41.82 -37.00 -30.00   99
  3  \w    -87.00  -6.00   1.00    8.00    --  -41.82 125.00-180.00   81
  4  \w      8.00  34.00   1.00    8.00    --   41.82  83.00 -24.90   26
  5  \w     34.00 112.00   1.00   32.00    --  107.00-125.00 120.00   78
  6  \w     24.00 107.00   1.00   32.00    --  107.00 -94.00 -90.00   83
  7  \w     81.00 178.00   1.00   32.00    --  107.00  45.00-180.00   97
  8  \w     24.00 107.00   1.00   32.00    --  107.00 -94.00 -30.00   83
  9  \w    103.00 178.00   1.00   32.00    --  107.00  77.00  90.00   75
 10  \w     24.00 107.00   1.00   32.00    --  107.00 -94.00 120.00   83
 11  \w     34.00 112.00   1.00   32.00    --  107.00-125.00 -30.00   78
 12  \w     34.00 112.00   1.00   32.00    --  107.00-125.00  90.00   78
 13  \w     81.00 178.00   1.00   32.00    --  107.00  45.00 150.00   97
 14  \w     29.00 108.00   1.00   32.00    --  107.00-107.00 113.87   79
 15  \w    103.00 178.00   1.00   32.00    --  107.00  77.00   0.00   75
 16  \w     35.00 118.00   1.00   32.00    --  107.00-133.00  14.00   83
 17  \w     30.00 108.00   1.00   32.00    --  107.00-109.00 164.98   78
 18  \w     27.00 107.00   1.00   32.00    --  107.00-101.00  12.93   80
 19  \w   -114.00 -14.00   1.00    8.00    --  -41.82 -57.00  90.00  100
 20  \w      8.00  42.00   1.00    8.00    --   41.82  81.00-102.20   34
 21  \w      9.00  42.00   1.00    8.00    --   41.82  79.00 172.31   33
 22  \w      9.00  42.00   1.00    8.00    --   41.82  76.00 121.89   33
 23  \w     81.00 136.00   1.00   32.00    --  107.00  45.00 -60.00   55
;
_diffrn_measurement_device 'four-circle diffractometer'
_diffrn_measurement_device_type 'Rigaku Oxford Diffraction: SuperNova, Dual, Cu at zero, AtlasS2'
_diffrn_measurement_method '\w scans'
_diffrn_orient_matrix_type 'CrysAlisPro convention (1999,Acta A55,543-557)'
_diffrn_orient_matrix_UB_11 0.0058323000
_diffrn_orient_matrix_UB_12 -0.0723793000
_diffrn_orient_matrix_UB_13 -0.0271039000
_diffrn_orient_matrix_UB_21 -0.0068222000
_diffrn_orient_matrix_UB_22 -0.0821327000
_diffrn_orient_matrix_UB_23 0.0234933000
_diffrn_orient_matrix_UB_31 -0.0625544000
_diffrn_orient_matrix_UB_32 0.0021976000
_diffrn_orient_matrix_UB_33 -0.0177893000
_diffrn_radiation_monochromator mirror
_diffrn_radiation_probe x-ray
_diffrn_radiation_type CuK\a
_diffrn_radiation_wavelength 1.54184
_diffrn_reflns_av_R_equivalents 0.0512
_diffrn_reflns_av_unetI/netI 0.0303
_diffrn_reflns_Laue_measured_fraction_full 0.998
_diffrn_reflns_Laue_measured_fraction_max 0.998
_diffrn_reflns_limit_h_max 29
_diffrn_reflns_limit_h_min -31
_diffrn_reflns_limit_k_max 17
_diffrn_reflns_limit_k_min -17
_diffrn_reflns_limit_l_max 48
_diffrn_reflns_limit_l_min -49
_diffrn_reflns_number 69644
_diffrn_reflns_point_group_measured_fraction_full 0.998
_diffrn_reflns_point_group_measured_fraction_max 0.998
_diffrn_reflns_theta_full 70.071
_diffrn_reflns_theta_max 70.071
_diffrn_reflns_theta_min 6.546
_diffrn_source 'micro-focus sealed X-ray tube'
_diffrn_source_type 'SuperNova (Cu) X-ray Source'
_exptl_absorpt_coefficient_mu 3.360
_exptl_absorpt_correction_T_max 1.00000
_exptl_absorpt_correction_T_min 0.24635
_exptl_absorpt_correction_type multi-scan
_exptl_absorpt_process_details
;
CrysAlisPro 1.171.40.82a (Rigaku Oxford Diffraction, 2020)
Empirical absorption correction using spherical harmonics,
implemented in SCALE3 ABSPACK scaling algorithm.
;
_exptl_crystal_colour yellow
_exptl_crystal_colour_primary yellow
_exptl_crystal_density_diffrn 1.470
_exptl_crystal_density_meas ?
_exptl_crystal_description plate
_exptl_crystal_F_000 6288
_exptl_crystal_recrystallization_method 'Crystals grown from Et2O-SiMe4 at 278 K'
_exptl_crystal_size_max 0.4
_exptl_crystal_size_mid 0.2
_exptl_crystal_size_min 0.05
_refine_diff_density_max 0.927
_refine_diff_density_min -1.095
_refine_diff_density_rms 0.070
_refine_ls_extinction_method none
_refine_ls_goodness_of_fit_ref 1.006
_refine_ls_hydrogen_treatment constr
_refine_ls_matrix_type full
_refine_ls_number_parameters 1047
_refine_ls_number_reflns 13181
_refine_ls_number_restraints 1146
_refine_ls_restrained_S_all 1.180
_refine_ls_R_factor_all 0.0506
_refine_ls_R_factor_gt 0.0459
_refine_ls_shift/su_max 0.002
_refine_ls_shift/su_mean 0.000
_refine_ls_structure_factor_coef Fsqd
_refine_ls_weighting_details 'w=1/[\s^2^(Fo^2^)+(0.0602P)^2^+42.2544P] where P=(Fo^2^+2Fc^2^)/3'
_refine_ls_weighting_scheme calc
_refine_ls_wR_factor_gt 0.1152
_refine_ls_wR_factor_ref 0.1200
_reflns_Friedel_coverage 0.000
_reflns_number_gt 11927
_reflns_number_total 13181
_reflns_threshold_expression 'I > 2\s(I)'
_cod_data_source_file d0dt04303f2.cif
_cod_data_source_block 0609abc20s
_cod_depositor_comments
;
The following automatic conversions were performed:

data item '_chemical_melting_point' value 'not measured' was changed
to '?' -- the value is undefined or not given.

data item '_exptl_crystal_density_meas' value 'not measured' was
changed to '?' -- the value is perceived as not measured.

Automatic conversion script
Id: cif_fix_values 7556 2019-12-06 15:28:31Z antanas 

 Adding full bibliography for 7706524--7706528.cif.
;
_cod_database_code 7706527
_shelx_shelxl_version_number 2014/7
_shelx_space_group_comment
;
The symmetry employed for this shelxl refinement is uniquely defined
by the following loop, which should always be used as a source of
symmetry information in preference to the above space-group names.
They are only intended as comments.
;
_olex2_refinement_description
;
1. Fixed Uiso
 At 1.2 times of:
  All C(H) groups, All C(H,H) groups
 At 1.5 times of:
  All C(H,H,H) groups
2. Restrained distances
 C408-F4 \\sim C408-F5 \\sim C408-F6 \\sim C408-F4A \\sim C408-F5A \\sim
C408-F6A
 with sigma of 0.01
 F4-F5 \\sim F5-F6 \\sim F6-F4 \\sim F4A-F5A \\sim F5A-F6A \\sim F6A-F4A
 with sigma of 0.01
 C405-F4 \\sim C405-F5 \\sim C405-F6 \\sim C405-F4A \\sim C405-F5A \\sim
C405-F6A
 with sigma of 0.01
 C415-F7 \\sim C415-F8 \\sim C415-F9 \\sim C415-F7A \\sim C415-F8A \\sim
C415-F9A
 with sigma of 0.01
 F7-F8 \\sim F8-F9 \\sim F9-F7 \\sim F7A-F8A \\sim F8A-F9A \\sim F9A-F7A
 with sigma of 0.01
 C411-F7 \\sim C411-F8 \\sim C411-F9 \\sim C411-F7A \\sim C411-F8A \\sim
C411-F9A
 with sigma of 0.01
 C423-F13 \\sim C423-F14 \\sim C423-F15 \\sim C423-F13A \\sim C423-F14A \\sim
C423-F15A
 with sigma of 0.01
 F13-F14 \\sim F14-F15 \\sim F15-F13 \\sim F13A-F14A \\sim F14A-F15A \\sim
F15A-F13A
 with sigma of 0.01
 C419-F13 \\sim C419-F14 \\sim C419-F15 \\sim C419-F13A \\sim C419-F14A \\sim
C419-F15A
 with sigma of 0.01
 C424-F16 \\sim C424-F17 \\sim C424-F18 \\sim C424-F16A \\sim C424-F17A \\sim
C424-F18A
 with sigma of 0.01
 F16-F17 \\sim F17-F18 \\sim F18-F16 \\sim F16A-F17A \\sim F17A-F18A \\sim
F18A-F16A
 with sigma of 0.01
 C421-F16 \\sim C421-F17 \\sim C421-F18 \\sim C421-F16A \\sim C421-F17A \\sim
C421-F18A
 with sigma of 0.01
 C431-F19 \\sim C431-F20 \\sim C431-F21 \\sim C431-F19A \\sim C431-F20A \\sim
C431-F21A
 with sigma of 0.01
 F19-F20 \\sim F20-F21 \\sim F21-F19 \\sim F19A-F20A \\sim F20A-F21A \\sim
F21A-F19A
 with sigma of 0.01
 C427-F19 \\sim C427-F20 \\sim C427-F21 \\sim C427-F19A \\sim C427-F20A \\sim
C427-F21A
 with sigma of 0.01
 C432-F22 \\sim C432-F23 \\sim C432-F24 \\sim C432-F22A \\sim C432-F23A \\sim
C432-F24A
 with sigma of 0.01
 F22-F23 \\sim F23-F24 \\sim F24-F22 \\sim F22A-F23A \\sim F23A-F24A \\sim
F24A-F22A
 with sigma of 0.01
 C429-F22 \\sim C429-F23 \\sim C429-F24 \\sim C429-F22A \\sim C429-F23A \\sim
C429-F24A
 with sigma of 0.01
3. Uiso/Uaniso restraints and constraints
F1 \\sim F2 \\sim F3 \\sim F4 \\sim F4A \\sim F5 \\sim F5A \\sim F6 \\sim F6A
\\sim F7 \\sim F7A \\sim F8 \\sim F8A \\sim F9 \\sim F9A \\sim F10 \\sim F11
\\sim F12 \\sim F13 \\sim F13A \\sim F14 \\sim F14A \\sim F15 \\sim F15A \\sim
F16 \\sim F16A \\sim F17 \\sim F17A \\sim F18 \\sim F18A \\sim F19 \\sim F19A
\\sim F20 \\sim F20A \\sim F21 \\sim F21A \\sim F22 \\sim F22A \\sim F23 \\sim
F23A \\sim F24 \\sim F24A \\sim C431 \\sim C432 \\sim C423 \\sim C415 \\sim
C408 \\sim C424 \\sim C214 \\sim C216 \\sim C215 \\sim C229 \\sim C228 \\sim
C227 \\sim C226 \\sim C225 \\sim C224 \\sim C223 \\sim C222 \\sim C221 \\sim
C220 \\sim C219 \\sim C218: within 2A with sigma of 0.01 and sigma for terminal
atoms of 0.02
Uanis(F1) \\sim Ueq, Uanis(F2) \\sim Ueq, Uanis(F3) \\sim Ueq, Uanis(F4) \\sim
Ueq, Uanis(F4A) \\sim Ueq, Uanis(F5) \\sim Ueq, Uanis(F5A) \\sim Ueq, Uanis(F6)
\\sim Ueq, Uanis(F6A) \\sim Ueq, Uanis(F7) \\sim Ueq, Uanis(F7A) \\sim Ueq,
Uanis(F8) \\sim Ueq, Uanis(F8A) \\sim Ueq, Uanis(F9) \\sim Ueq, Uanis(F9A)
\\sim Ueq, Uanis(F10) \\sim Ueq, Uanis(F11) \\sim Ueq, Uanis(F12) \\sim Ueq,
Uanis(F13) \\sim Ueq, Uanis(F13A) \\sim Ueq, Uanis(F14) \\sim Ueq, Uanis(F14A)
\\sim Ueq, Uanis(F15) \\sim Ueq, Uanis(F15A) \\sim Ueq, Uanis(F16) \\sim Ueq,
Uanis(F16A) \\sim Ueq, Uanis(F17) \\sim Ueq, Uanis(F17A) \\sim Ueq, Uanis(F18)
\\sim Ueq, Uanis(F18A) \\sim Ueq, Uanis(F19) \\sim Ueq, Uanis(F19A) \\sim Ueq,
Uanis(F20) \\sim Ueq, Uanis(F20A) \\sim Ueq, Uanis(F21) \\sim Ueq, Uanis(F21A)
\\sim Ueq, Uanis(F22) \\sim Ueq, Uanis(F22A) \\sim Ueq, Uanis(F23) \\sim Ueq,
Uanis(F23A) \\sim Ueq, Uanis(F24) \\sim Ueq, Uanis(F24A) \\sim Ueq, Uanis(C431)
\\sim Ueq, Uanis(C432) \\sim Ueq, Uanis(C423) \\sim Ueq, Uanis(C415) \\sim Ueq,
Uanis(C408) \\sim Ueq, Uanis(C424) \\sim Ueq, Uanis(C214) \\sim Ueq,
Uanis(C216) \\sim Ueq, Uanis(C215) \\sim Ueq, Uanis(C229) \\sim Ueq,
Uanis(C228) \\sim Ueq, Uanis(C227) \\sim Ueq, Uanis(C226) \\sim Ueq,
Uanis(C225) \\sim Ueq, Uanis(C224) \\sim Ueq, Uanis(C223) \\sim Ueq,
Uanis(C222) \\sim Ueq, Uanis(C221) \\sim Ueq, Uanis(C220) \\sim Ueq,
Uanis(C219) \\sim Ueq, Uanis(C218) \\sim Ueq: with sigma of 0.005 and sigma for
terminal atoms of 0.01
4. Others
 Sof(F19A)=Sof(F20A)=Sof(F21A)=1-FVAR(1)
 Sof(F19)=Sof(F20)=Sof(F21)=FVAR(1)
 Sof(F22A)=Sof(F23A)=Sof(F24A)=1-FVAR(2)
 Sof(F22)=Sof(F23)=Sof(F24)=FVAR(2)
 Sof(F7A)=Sof(F8A)=Sof(F9A)=1-FVAR(3)
 Sof(F7)=Sof(F8)=Sof(F9)=FVAR(3)
 Sof(F13A)=Sof(F14A)=Sof(F15A)=1-FVAR(4)
 Sof(F13)=Sof(F14)=Sof(F15)=FVAR(4)
 Sof(F4A)=Sof(F5A)=Sof(F6A)=1-FVAR(5)
 Sof(F4)=Sof(F5)=Sof(F6)=FVAR(5)
 Fixed Sof: F16(0.5) F16A(0.5) F17(0.5) F17A(0.5) F18(0.5) F18A(0.5)
5.a Ternary CH refined with riding coordinates:
 C4(H4), C5(H5), C6(H6), C9(H9)
5.b Secondary CH2 refined with riding coordinates:
 C7(H7A,H7B), C8(H8A,H8B), C10(H10A,H10B), C207(H20A,H20B), C208(H20C,H20D),
 C217(H21S,H21T), C218(H21U,H21V), C219(H21W,H21X), C220(H22A,H22B), C221(H22C,
 H22D), C222(H22E,H22F), C223(H22G,H22H), C224(H22I,H22J), C225(H22K,H22L),
 C226(H22M,H22N), C227(H22O,H22P), C228(H22Q,H22R), C229(H22S,H22T), C230(H23A,
 H23B)
5.c Aromatic/amide H refined with riding coordinates:
 C203(H203), C204(H204), C205(H205), C402(H402), C404(H404), C406(H406),
 C410(H410), C412(H412), C414(H414), C418(H418), C420(H420), C422(H422),
 C426(H426), C428(H428), C430(H430)
5.d Idealised Me refined as rotating group:
 C210(H21A,H21B,H21C), C211(H21D,H21E,H21F), C212(H21G,H21H,H21I), C214(H21J,
 H21K,H21L), C215(H21M,H21N,H21O), C216(H21P,H21Q,H21R)
;
_olex2_submission_special_instructions 'No special instructions were received'
_oxdiff_exptl_absorpt_empirical_details
;
Empirical correction (ABSPACK) includes:
- Absorption correction using spherical harmonics
- Frame scaling
;
_oxdiff_exptl_absorpt_empirical_full_max 2.980
_oxdiff_exptl_absorpt_empirical_full_min 0.446

loop_
_space_group_symop_operation_xyz
'x, y, z'
'-x+1/2, y, -z'
'x+1/2, y+1/2, z+1/2'
'-x+1, y+1/2, -z+1/2'
'-x, -y, -z'
'x-1/2, -y, z'
'-x+1/2, -y+1/2, -z+1/2'
'x, -y+1/2, z+1/2'

loop_
_atom_site_label
_atom_site_type_symbol
_atom_site_fract_x
_atom_site_fract_y
_atom_site_fract_z
_atom_site_U_iso_or_equiv
_atom_site_adp_type
_atom_site_occupancy
_atom_site_site_symmetry_order
_atom_site_calc_flag
_atom_site_refinement_flags_posn
_atom_site_refinement_flags_adp
_atom_site_refinement_flags_occupancy
_atom_site_disorder_assembly
_atom_site_disorder_group
Rh1 Rh 0.32230(2) 0.03932(2) 0.36559(2) 0.02473(7) Uani 1 1 d . . . . .
P2 P 0.26990(3) 0.17010(6) 0.34325(2) 0.03547(17) Uani 1 1 d . . . . .
P3 P 0.37326(3) -0.05528(6) 0.41086(2) 0.03211(16) Uani 1 1 d . . . . .
N201 N 0.36622(9) 0.14704(17) 0.39790(6) 0.0307(5) Uani 1 1 d . . . . .
C4 C 0.27324(12) -0.0246(2) 0.31672(8) 0.0359(7) Uani 1 1 d . . . . .
H4 H 0.2324 -0.0223 0.3107 0.043 Uiso 1 1 calc R . . . .
C5 C 0.30058(14) -0.0970(2) 0.33763(8) 0.0381(7) Uani 1 1 d . . . . .
H5 H 0.2782 -0.1428 0.3464 0.046 Uiso 1 1 calc R . . . .
C6 C 0.33919(16) -0.1376(3) 0.32014(9) 0.0576(10) Uani 1 1 d . . . . .
H6 H 0.3699 -0.1767 0.3353 0.069 Uiso 1 1 calc R . . . .
C7 C 0.3026(2) -0.1879(3) 0.28696(10) 0.0615(11) Uani 1 1 d . . . . .
H7A H 0.3249 -0.2264 0.2759 0.074 Uiso 1 1 calc R . . . .
H7B H 0.2750 -0.2294 0.2922 0.074 Uiso 1 1 calc R . . . .
C8 C 0.27503(16) -0.1041(3) 0.26367(9) 0.0511(9) Uani 1 1 d . . . . .
H8A H 0.2346 -0.1075 0.2575 0.061 Uiso 1 1 calc R . . . .
H8B H 0.2854 -0.1023 0.2421 0.061 Uiso 1 1 calc R . . . .
C9 C 0.29800(18) -0.0174(3) 0.28695(8) 0.0513(9) Uani 1 1 d . . . . .
H9 H 0.2944 0.0455 0.2749 0.062 Uiso 1 1 calc R . . . .
C10 C 0.35594(16) -0.0517(4) 0.30507(10) 0.0643(13) Uani 1 1 d . . . . .
H10A H 0.3762 -0.0668 0.2886 0.077 Uiso 1 1 calc R . . . .
H10B H 0.3773 -0.0067 0.3230 0.077 Uiso 1 1 calc R . . . .
C202 C 0.36802(12) 0.2352(2) 0.38491(8) 0.0368(6) Uani 1 1 d . . . . .
C203 C 0.40485(14) 0.3027(3) 0.40320(10) 0.0474(8) Uani 1 1 d . . . . .
H203 H 0.4065 0.3633 0.3933 0.057 Uiso 1 1 calc R . . . .
C204 C 0.43906(14) 0.2814(3) 0.43575(10) 0.0484(8) Uani 1 1 d . . . . .
H204 H 0.4659 0.3260 0.4482 0.058 Uiso 1 1 calc R . . . .
C205 C 0.43418(12) 0.1948(3) 0.45029(9) 0.0429(8) Uani 1 1 d . . . . .
H205 H 0.4563 0.1806 0.4733 0.051 Uiso 1 1 calc R . . . .
C206 C 0.39698(11) 0.1287(2) 0.43124(7) 0.0332(6) Uani 1 1 d . . . . .
C207 C 0.32630(14) 0.2563(2) 0.35034(9) 0.0454(8) Uani 1 1 d . . . . .
H20A H 0.3433 0.2508 0.3316 0.054 Uiso 1 1 calc R . . . .
H20B H 0.3121 0.3218 0.3502 0.054 Uiso 1 1 calc R . . . .
C208 C 0.38505(13) 0.0360(2) 0.44515(8) 0.0406(7) Uani 1 1 d . . . . .
H20C H 0.3521 0.0420 0.4527 0.049 Uiso 1 1 calc R . . . .
H20D H 0.4164 0.0172 0.4655 0.049 Uiso 1 1 calc R . . . .
C209 C 0.22540(14) 0.2114(3) 0.36950(9) 0.0487(9) Uani 1 1 d . . . . .
C210 C 0.25969(15) 0.2203(4) 0.40784(10) 0.0619(11) Uani 1 1 d . . . . .
H21A H 0.2781 0.1597 0.4160 0.093 Uiso 1 1 calc GR . . . .
H21B H 0.2357 0.2365 0.4216 0.093 Uiso 1 1 calc GR . . . .
H21C H 0.2872 0.2703 0.4104 0.093 Uiso 1 1 calc GR . . . .
C211 C 0.18149(15) 0.1360(4) 0.36724(11) 0.0636(11) Uani 1 1 d . . . . .
H21D H 0.1561 0.1337 0.3435 0.095 Uiso 1 1 calc GR . . . .
H21E H 0.1613 0.1522 0.3833 0.095 Uiso 1 1 calc GR . . . .
H21F H 0.1990 0.0738 0.3734 0.095 Uiso 1 1 calc GR . . . .
C212 C 0.19894(18) 0.3077(3) 0.35646(12) 0.0687(13) Uani 1 1 d . . . . .
H21G H 0.2277 0.3555 0.3589 0.103 Uiso 1 1 calc GR . . . .
H21H H 0.1754 0.3269 0.3702 0.103 Uiso 1 1 calc GR . . . .
H21I H 0.1768 0.3022 0.3320 0.103 Uiso 1 1 calc GR . . . .
C213 C 0.44433(13) -0.1028(2) 0.41713(8) 0.0404(7) Uani 1 1 d . . . . .
C214 C 0.47328(19) -0.0332(3) 0.40148(17) 0.0826(16) Uani 1 1 d . U . . .
H21J H 0.4516 -0.0217 0.3772 0.124 Uiso 1 1 calc GR . . . .
H21K H 0.5093 -0.0586 0.4025 0.124 Uiso 1 1 calc GR . . . .
H21L H 0.4781 0.0267 0.4144 0.124 Uiso 1 1 calc GR . . . .
C215 C 0.4423(2) -0.1966(4) 0.39900(18) 0.101(2) Uani 1 1 d . U . . .
H21M H 0.4229 -0.2432 0.4088 0.151 Uiso 1 1 calc GR . . . .
H21N H 0.4798 -0.2189 0.4023 0.151 Uiso 1 1 calc GR . . . .
H21O H 0.4230 -0.1889 0.3741 0.151 Uiso 1 1 calc GR . . . .
C216 C 0.4758(2) -0.1179(6) 0.45512(12) 0.102(2) Uani 1 1 d . U . . .
H21P H 0.4840 -0.0561 0.4668 0.153 Uiso 1 1 calc GR . . . .
H21Q H 0.5101 -0.1514 0.4572 0.153 Uiso 1 1 calc GR . . . .
H21R H 0.4536 -0.1558 0.4660 0.153 Uiso 1 1 calc GR . . . .
C217 C 0.23108(16) 0.1965(3) 0.29750(9) 0.0531(9) Uani 1 1 d . . . . .
H21S H 0.2267 0.2663 0.2950 0.064 Uiso 1 1 calc R . . . .
H21T H 0.2535 0.1759 0.2829 0.064 Uiso 1 1 calc R . . . .
C218 C 0.17397(16) 0.1508(3) 0.28296(10) 0.0583(10) Uani 1 1 d . U . . .
H21U H 0.1739 0.0900 0.2952 0.070 Uiso 1 1 calc R . . . .
H21V H 0.1467 0.1932 0.2881 0.070 Uiso 1 1 calc R . . . .
C219 C 0.15595(19) 0.1316(4) 0.24388(11) 0.0726(12) Uani 1 1 d . U . . .
H21W H 0.1813 0.0850 0.2388 0.087 Uiso 1 1 calc R . . . .
H21X H 0.1586 0.1914 0.2316 0.087 Uiso 1 1 calc R . . . .
C220 C 0.0969(2) 0.0932(4) 0.22982(13) 0.0842(14) Uani 1 1 d . U . . .
H22A H 0.0718 0.1470 0.2291 0.101 Uiso 1 1 calc R . . . .
H22B H 0.0908 0.0731 0.2055 0.101 Uiso 1 1 calc R . . . .
C221 C 0.0793(2) 0.0120(5) 0.24829(15) 0.0830(14) Uani 1 1 d . U . . .
H22C H 0.0832 0.0322 0.2723 0.100 Uiso 1 1 calc R . . . .
H22D H 0.0400 -0.0009 0.2365 0.100 Uiso 1 1 calc R . . . .
C222 C 0.1106(2) -0.0786(4) 0.24984(15) 0.0839(14) Uani 1 1 d . U . . .
H22E H 0.1499 -0.0623 0.2552 0.101 Uiso 1 1 calc R . . . .
H22F H 0.0986 -0.1075 0.2264 0.101 Uiso 1 1 calc R . . . .
C223 C 0.1057(3) -0.1529(6) 0.27544(18) 0.1064(18) Uani 1 1 d . U . . .
H22G H 0.0664 -0.1683 0.2707 0.128 Uiso 1 1 calc R . . . .
H22H H 0.1244 -0.2114 0.2716 0.128 Uiso 1 1 calc R . . . .
C224 C 0.1283(2) -0.1260(5) 0.31123(17) 0.0995(17) Uani 1 1 d . U . . .
H22I H 0.0991 -0.0943 0.3184 0.119 Uiso 1 1 calc R . . . .
H22J H 0.1575 -0.0784 0.3131 0.119 Uiso 1 1 calc R . . . .
C225 C 0.1528(2) -0.2082(5) 0.33753(18) 0.1027(17) Uani 1 1 d . U . . .
H22K H 0.1232 -0.2517 0.3388 0.123 Uiso 1 1 calc R . . . .
H22L H 0.1796 -0.2450 0.3297 0.123 Uiso 1 1 calc R . . . .
C226 C 0.1805(2) -0.1663(4) 0.37249(17) 0.0886(15) Uani 1 1 d . U . . .
H22M H 0.1520 -0.1392 0.3815 0.106 Uiso 1 1 calc R . . . .
H22N H 0.2041 -0.1133 0.3698 0.106 Uiso 1 1 calc R . . . .
C227 C 0.2146(2) -0.2342(4) 0.39882(16) 0.0842(14) Uani 1 1 d . U . . .
H22O H 0.2420 -0.2635 0.3893 0.101 Uiso 1 1 calc R . . . .
H22P H 0.1906 -0.2858 0.4023 0.101 Uiso 1 1 calc R . . . .
C228 C 0.2445(2) -0.1915(4) 0.43363(17) 0.0909(15) Uani 1 1 d . U . . .
H22Q H 0.2644 -0.2428 0.4493 0.109 Uiso 1 1 calc R . . . .
H22R H 0.2171 -0.1649 0.4437 0.109 Uiso 1 1 calc R . . . .
C229 C 0.28530(19) -0.1135(4) 0.43273(14) 0.0735(12) Uani 1 1 d . U . . .
H22S H 0.2963 -0.0796 0.4553 0.088 Uiso 1 1 calc R . . . .
H22T H 0.2669 -0.0670 0.4145 0.088 Uiso 1 1 calc R . . . .
C230 C 0.33681(15) -0.1503(3) 0.42570(10) 0.0528(9) Uani 1 1 d . . . . .
H23A H 0.3264 -0.2007 0.4078 0.063 Uiso 1 1 calc R . . . .
H23B H 0.3617 -0.1788 0.4472 0.063 Uiso 1 1 calc R . . . .
F1 F 0.50629(10) 0.78665(17) 0.69815(6) 0.0602(6) Uani 1 1 d . U . . .
F2 F 0.56975(9) 0.8144(2) 0.67623(8) 0.0837(9) Uani 1 1 d . U . . .
F3 F 0.50252(13) 0.91083(17) 0.66786(7) 0.0766(7) Uani 1 1 d . U . . .
F4 F 0.38794(14) 0.89732(18) 0.54922(8) 0.0861(10) Uani 0.945(4) 1 d D U P A 1
F4A F 0.4030(13) 0.7602(14) 0.5167(2) 0.078(6) Uani 0.055(4) 1 d D U P A 2
F5 F 0.35701(9) 0.76636(19) 0.52609(6) 0.0612(7) Uani 0.945(4) 1 d D U P A 1
F5A F 0.4270(10) 0.8922(13) 0.5418(5) 0.058(6) Uani 0.055(4) 1 d D U P A 2
F6 F 0.43342(11) 0.8133(3) 0.52356(7) 0.0894(12) Uani 0.945(4) 1 d D U P A 1
F6A F 0.3514(5) 0.830(2) 0.5407(5) 0.073(6) Uani 0.055(4) 1 d D U P A 2
F7 F 0.66185(10) 0.4111(3) 0.68436(6) 0.0724(11) Uani 0.845(5) 1 d D U P B 1
F7A F 0.7152(3) 0.4361(12) 0.6472(3) 0.060(4) Uani 0.155(5) 1 d D U P B 2
F8 F 0.70219(13) 0.5047(2) 0.65882(11) 0.0959(16) Uani 0.845(5) 1 d D U P B 1
F8A F 0.6719(5) 0.3540(8) 0.6732(3) 0.072(4) Uani 0.155(5) 1 d D U P B 2
F9 F 0.70182(10) 0.3589(2) 0.65043(7) 0.0622(9) Uani 0.845(5) 1 d D U P B 1
F9A F 0.6742(4) 0.5019(8) 0.6781(3) 0.053(4) Uani 0.155(5) 1 d D U P B 2
F10 F 0.58059(10) 0.52074(18) 0.51394(5) 0.0587(6) Uani 1 1 d . U . . .
F11 F 0.62026(8) 0.38611(19) 0.52583(5) 0.0565(6) Uani 1 1 d . U . . .
F12 F 0.53247(8) 0.39414(19) 0.50591(5) 0.0580(6) Uani 1 1 d . U . . .
F13 F 0.39100(18) 0.2269(3) 0.50855(11) 0.0898(14) Uani 0.764(6) 1 d D U P C 1
F13A F 0.3295(5) 0.1589(5) 0.5381(3) 0.079(3) Uani 0.236(6) 1 d D U P C 2
F14 F 0.3821(2) 0.1580(2) 0.55148(10) 0.0884(14) Uani 0.764(6) 1 d D U P C 1
F14A F 0.3323(5) 0.2304(7) 0.49380(15) 0.078(3) Uani 0.236(6) 1 d D U P C 2
F15 F 0.31134(12) 0.1935(3) 0.51004(15) 0.1018(19) Uani 0.764(6) 1 d D U P C 1
F15A F 0.4050(3) 0.1883(7) 0.5310(3) 0.077(3) Uani 0.236(6) 1 d D U P C 2
F16 F 0.2529(3) 0.5347(5) 0.58532(15) 0.067(2) Uani 0.5 1 d D U P D 1
F16A F 0.2100(2) 0.4472(5) 0.53532(19) 0.072(2) Uani 0.5 1 d D U P D 2
F17 F 0.2406(3) 0.5601(4) 0.53185(18) 0.073(2) Uani 0.5 1 d D U P D 1
F17A F 0.2455(3) 0.5010(6) 0.58686(15) 0.072(2) Uani 0.5 1 d D U P D 2
F18 F 0.2110(2) 0.4322(5) 0.5478(2) 0.066(2) Uani 0.5 1 d D U P D 1
F18A F 0.2503(3) 0.5809(4) 0.54357(19) 0.073(2) Uani 0.5 1 d D U P D 2
F19 F 0.49271(18) 0.1816(3) 0.72462(10) 0.0955(13) Uani 0.894(5) 1 d D U P E 1
F19A F 0.5043(10) 0.1686(10) 0.6676(4) 0.078(5) Uani 0.106(5) 1 d D U P E 2
F20 F 0.54605(11) 0.2058(2) 0.69580(11) 0.0845(12) Uani 0.894(5) 1 d D U P E 1
F20A F 0.4611(6) 0.1550(8) 0.7035(6) 0.064(5) Uani 0.106(5) 1 d D U P E 2
F21 F 0.46736(18) 0.1493(2) 0.67095(11) 0.1075(16) Uani 0.894(5) 1 d D U P E 1
F21A F 0.5411(6) 0.2095(10) 0.7193(5) 0.093(6) Uani 0.106(5) 1 d D U P E 2
F22 F 0.3752(3) 0.4317(4) 0.73663(17) 0.101(2) Uani 0.618(6) 1 d D U P F 1
F22A F 0.3824(4) 0.5784(4) 0.7120(3) 0.102(3) Uani 0.382(6) 1 d D U P F 2
F23 F 0.4134(2) 0.5644(4) 0.73333(16) 0.090(2) Uani 0.618(6) 1 d D U P F 1
F23A F 0.3512(3) 0.4454(6) 0.7202(2) 0.078(3) Uani 0.382(6) 1 d D U P F 2
F24 F 0.34274(19) 0.5239(5) 0.69530(13) 0.104(2) Uani 0.618(6) 1 d D U P F 1
F24A F 0.4276(3) 0.4915(7) 0.75204(13) 0.093(3) Uani 0.382(6) 1 d D U P F 2
C401 C 0.45925(10) 0.6101(2) 0.60964(7) 0.0291(6) Uani 1 1 d . . . . .
C402 C 0.48596(11) 0.6652(2) 0.63868(8) 0.0330(6) Uani 1 1 d . . . . .
H402 H 0.5053 0.6342 0.6598 0.040 Uiso 1 1 calc R . . . .
C403 C 0.48516(12) 0.7646(2) 0.63770(8) 0.0372(7) Uani 1 1 d . . . . .
C404 C 0.45772(13) 0.8129(2) 0.60755(9) 0.0400(7) Uani 1 1 d . . . . .
H404 H 0.4566 0.8804 0.6070 0.048 Uiso 1 1 calc R . . . .
C405 C 0.43177(12) 0.7596(2) 0.57797(8) 0.0372(7) Uani 1 1 d D . . . .
C406 C 0.43298(11) 0.6608(2) 0.57907(8) 0.0329(6) Uani 1 1 d . . . . .
H406 H 0.4154 0.6263 0.5584 0.039 Uiso 1 1 calc R . . . .
C407 C 0.51579(14) 0.8191(3) 0.66974(10) 0.0464(8) Uani 1 1 d . . . . .
C408 C 0.40328(13) 0.8095(2) 0.54462(10) 0.0484(8) Uani 1 1 d D U . . .
C409 C 0.51958(10) 0.46634(19) 0.60312(7) 0.0256(5) Uani 1 1 d . . . . .
C410 C 0.56877(11) 0.45659(19) 0.63052(7) 0.0274(5) Uani 1 1 d . . . . .
H410 H 0.5679 0.4613 0.6537 0.033 Uiso 1 1 calc R . . . .
C411 C 0.61889(10) 0.4402(2) 0.62495(7) 0.0288(6) Uani 1 1 d D . . . .
C412 C 0.62202(10) 0.4331(2) 0.59157(8) 0.0297(6) Uani 1 1 d . . . . .
H412 H 0.6561 0.4221 0.5877 0.036 Uiso 1 1 calc R . . . .
C413 C 0.57407(11) 0.4423(2) 0.56395(7) 0.0284(6) Uani 1 1 d . . . . .
C414 C 0.52388(10) 0.45905(19) 0.56966(7) 0.0268(5) Uani 1 1 d . . . . .
H414 H 0.4917 0.4657 0.5502 0.032 Uiso 1 1 calc R . . . .
C415 C 0.67027(11) 0.4309(2) 0.65502(8) 0.0376(7) Uani 1 1 d D U . . .
C416 C 0.57687(11) 0.4352(3) 0.52775(8) 0.0381(7) Uani 1 1 d . . . . .
C417 C 0.40669(10) 0.4479(2) 0.58222(7) 0.0271(5) Uani 1 1 d . . . . .
C418 C 0.40605(10) 0.3622(2) 0.56503(7) 0.0295(6) Uani 1 1 d . . . . .
H418 H 0.4399 0.3321 0.5667 0.035 Uiso 1 1 calc R . . . .
C419 C 0.35744(11) 0.3189(2) 0.54538(7) 0.0331(6) Uani 1 1 d D . . . .
C420 C 0.30725(11) 0.3602(2) 0.54215(7) 0.0344(6) Uani 1 1 d . . . . .
H420 H 0.2740 0.3307 0.5288 0.041 Uiso 1 1 calc R . . . .
C421 C 0.30669(11) 0.4453(2) 0.55872(8) 0.0338(6) Uani 1 1 d D . . . .
C422 C 0.35522(11) 0.4883(2) 0.57851(8) 0.0320(6) Uani 1 1 d . . . . .
H422 H 0.3535 0.5468 0.5898 0.038 Uiso 1 1 calc R . . . .
C423 C 0.35856(11) 0.2254(3) 0.52819(9) 0.0517(9) Uani 1 1 d D U . . .
C424 C 0.25314(12) 0.4927(2) 0.55599(8) 0.0503(8) Uani 1 1 d D U . . .
C425 C 0.45917(10) 0.4477(2) 0.64703(7) 0.0284(6) Uani 1 1 d . . . . .
C426 C 0.47885(11) 0.3562(2) 0.65682(8) 0.0326(6) Uani 1 1 d . . . . .
H426 H 0.4977 0.3242 0.6433 0.039 Uiso 1 1 calc R . . . .
C427 C 0.47218(11) 0.3098(2) 0.68544(8) 0.0371(7) Uani 1 1 d D . . . .
C428 C 0.44451(13) 0.3531(3) 0.70562(8) 0.0425(8) Uani 1 1 d . . . . .
H428 H 0.4401 0.3221 0.7254 0.051 Uiso 1 1 calc R . . . .
C429 C 0.42348(13) 0.4431(3) 0.69612(8) 0.0423(7) Uani 1 1 d D . . . .
C430 C 0.43070(12) 0.4897(2) 0.66758(8) 0.0348(6) Uani 1 1 d . . . . .
H430 H 0.4159 0.5516 0.6619 0.042 Uiso 1 1 calc R . . . .
C431 C 0.49423(13) 0.2115(3) 0.69386(9) 0.0553(9) Uani 1 1 d D U . . .
C432 C 0.39275(16) 0.4893(3) 0.71732(10) 0.0682(11) Uani 1 1 d D U . . .
B400 B 0.46177(12) 0.4939(2) 0.61022(8) 0.0275(6) Uani 1 1 d . . . . .

loop_
_atom_site_aniso_label
_atom_site_aniso_U_11
_atom_site_aniso_U_22
_atom_site_aniso_U_33
_atom_site_aniso_U_23
_atom_site_aniso_U_13
_atom_site_aniso_U_12
Rh1 0.02071(11) 0.02833(12) 0.02497(11) 0.00042(7) 0.00692(8) -0.00039(7)
P2 0.0331(4) 0.0382(4) 0.0312(4) -0.0002(3) 0.0043(3) 0.0105(3)
P3 0.0304(3) 0.0359(4) 0.0294(3) 0.0087(3) 0.0085(3) -0.0003(3)
N201 0.0249(11) 0.0326(13) 0.0339(12) -0.0050(10) 0.0082(9) -0.0009(9)
C4 0.0265(13) 0.0446(17) 0.0316(14) -0.0116(13) 0.0021(11) -0.0017(12)
C5 0.0542(18) 0.0285(15) 0.0335(15) -0.0043(12) 0.0164(13) -0.0042(13)
C6 0.056(2) 0.075(3) 0.0390(18) -0.0077(18) 0.0115(16) 0.026(2)
C7 0.084(3) 0.053(2) 0.047(2) -0.0117(18) 0.021(2) 0.013(2)
C8 0.058(2) 0.056(2) 0.0338(16) -0.0111(15) 0.0062(15) 0.0009(17)
C9 0.081(3) 0.0450(19) 0.0268(15) -0.0016(14) 0.0160(16) -0.0107(18)
C10 0.048(2) 0.107(4) 0.048(2) -0.032(2) 0.0295(17) -0.022(2)
C202 0.0367(15) 0.0311(15) 0.0450(17) -0.0034(13) 0.0162(13) -0.0018(12)
C203 0.0470(18) 0.0351(17) 0.063(2) -0.0098(16) 0.0208(16) -0.0061(14)
C204 0.0387(17) 0.047(2) 0.060(2) -0.0209(17) 0.0149(15) -0.0088(14)
C205 0.0310(15) 0.058(2) 0.0372(16) -0.0173(15) 0.0073(12) 0.0030(14)
C206 0.0241(12) 0.0473(17) 0.0276(13) -0.0061(12) 0.0073(11) 0.0031(12)
C207 0.0511(19) 0.0305(16) 0.0510(19) 0.0073(14) 0.0110(15) 0.0016(14)
C208 0.0394(16) 0.056(2) 0.0252(14) 0.0031(13) 0.0087(12) 0.0028(14)
C209 0.0368(16) 0.061(2) 0.0459(18) -0.0085(16) 0.0097(14) 0.0189(16)
C210 0.0465(19) 0.092(3) 0.047(2) -0.017(2) 0.0139(16) 0.024(2)
C211 0.0423(19) 0.093(3) 0.060(2) -0.012(2) 0.0223(17) 0.009(2)
C212 0.060(2) 0.069(3) 0.069(3) -0.012(2) 0.009(2) 0.034(2)
C213 0.0365(15) 0.0454(18) 0.0391(16) 0.0092(14) 0.0118(13) 0.0117(13)
C214 0.060(2) 0.065(3) 0.147(5) 0.032(3) 0.067(3) 0.025(2)
C215 0.072(3) 0.060(3) 0.143(5) -0.026(3) -0.005(3) 0.032(2)
C216 0.058(3) 0.187(6) 0.054(3) 0.021(3) 0.009(2) 0.049(3)
C217 0.058(2) 0.059(2) 0.0349(17) 0.0044(16) 0.0030(15) 0.0221(18)
C218 0.0505(18) 0.068(2) 0.0440(18) -0.0069(17) -0.0030(15) 0.0212(17)
C219 0.066(2) 0.092(3) 0.0472(19) -0.004(2) 0.0002(17) 0.018(2)
C220 0.075(2) 0.088(3) 0.064(2) -0.017(2) -0.015(2) 0.016(2)
C221 0.054(2) 0.111(3) 0.079(3) -0.025(2) 0.013(2) 0.010(2)
C222 0.069(2) 0.100(3) 0.083(3) -0.013(2) 0.024(2) -0.004(2)
C223 0.090(3) 0.131(4) 0.108(3) -0.010(3) 0.046(3) -0.027(3)
C224 0.083(3) 0.118(3) 0.109(3) -0.022(3) 0.048(3) -0.035(3)
C225 0.076(3) 0.120(4) 0.121(3) 0.003(3) 0.045(3) -0.018(3)
C226 0.069(2) 0.095(3) 0.114(3) -0.001(3) 0.046(2) -0.022(2)
C227 0.074(2) 0.077(3) 0.113(3) 0.006(2) 0.046(2) -0.017(2)
C228 0.086(3) 0.093(3) 0.111(3) 0.011(3) 0.055(2) -0.020(2)
C229 0.070(2) 0.080(3) 0.088(3) 0.006(2) 0.049(2) -0.017(2)
C230 0.052(2) 0.051(2) 0.058(2) 0.0198(17) 0.0221(17) -0.0088(16)
F1 0.0754(14) 0.0621(14) 0.0456(11) -0.0110(10) 0.0225(10) -0.0141(11)
F2 0.0467(12) 0.112(2) 0.0945(19) -0.0520(17) 0.0259(12) -0.0282(13)
F3 0.118(2) 0.0408(13) 0.0693(15) -0.0148(11) 0.0277(15) -0.0066(13)
F4 0.113(2) 0.0469(15) 0.0810(19) 0.0125(13) 0.0053(17) 0.0284(15)
F4A 0.078(9) 0.083(9) 0.069(9) 0.014(8) 0.018(7) 0.007(8)
F5 0.0497(12) 0.0688(16) 0.0561(14) 0.0173(12) 0.0036(10) 0.0076(11)
F5A 0.064(9) 0.055(8) 0.054(8) 0.020(7) 0.016(7) 0.004(7)
F6 0.0556(15) 0.150(3) 0.0725(17) 0.0605(19) 0.0338(13) 0.0228(17)
F6A 0.072(9) 0.068(9) 0.072(9) 0.009(8) 0.014(7) 0.006(8)
F7 0.0382(13) 0.142(3) 0.0337(12) 0.0131(16) 0.0059(10) 0.0278(16)
F7A 0.028(5) 0.091(8) 0.057(6) 0.002(6) 0.009(4) -0.002(5)
F8 0.0579(19) 0.0587(19) 0.119(3) 0.0282(19) -0.047(2) -0.0272(15)
F8A 0.066(7) 0.063(7) 0.066(7) 0.026(6) -0.011(6) -0.006(6)
F9 0.0437(14) 0.078(2) 0.0543(15) -0.0001(14) 0.0008(11) 0.0330(14)
F9A 0.035(5) 0.064(6) 0.042(5) -0.018(5) -0.015(4) 0.017(5)
F10 0.0669(13) 0.0744(15) 0.0417(11) 0.0128(10) 0.0270(10) -0.0009(11)
F11 0.0420(10) 0.0904(17) 0.0443(11) -0.0055(11) 0.0240(9) 0.0179(10)
F12 0.0396(10) 0.0993(18) 0.0375(10) -0.0227(11) 0.0156(8) -0.0171(11)
F13 0.109(3) 0.095(3) 0.090(3) -0.040(2) 0.066(2) -0.003(2)
F13A 0.095(6) 0.056(5) 0.099(6) -0.020(5) 0.050(5) -0.020(5)
F14 0.120(3) 0.0472(19) 0.096(3) -0.0130(18) 0.030(2) 0.014(2)
F14A 0.095(6) 0.076(6) 0.052(5) -0.034(4) 0.007(5) 0.009(5)
F15 0.0365(16) 0.099(3) 0.147(4) -0.077(3) -0.004(2) -0.0036(17)
F15A 0.055(5) 0.072(6) 0.096(7) -0.041(5) 0.012(5) 0.015(4)
F16 0.030(2) 0.086(5) 0.092(4) -0.028(3) 0.029(2) 0.007(3)
F16A 0.024(2) 0.092(5) 0.086(4) -0.030(4) -0.003(2) 0.012(2)
F17 0.047(3) 0.085(4) 0.084(4) 0.024(4) 0.017(3) 0.032(3)
F17A 0.046(3) 0.100(5) 0.084(4) -0.009(3) 0.039(3) 0.017(3)
F18 0.019(2) 0.070(3) 0.107(5) 0.003(3) 0.017(3) 0.001(2)
F18A 0.046(3) 0.063(3) 0.099(5) -0.003(3) 0.004(3) 0.022(2)
F19 0.117(3) 0.091(2) 0.095(2) 0.057(2) 0.059(2) 0.031(2)
F19A 0.089(8) 0.060(8) 0.084(8) 0.009(7) 0.028(7) 0.016(7)
F20 0.0555(15) 0.077(2) 0.136(3) 0.048(2) 0.0511(18) 0.0309(14)
F20A 0.066(7) 0.055(7) 0.079(8) 0.022(6) 0.034(6) -0.005(6)
F21 0.112(3) 0.0450(17) 0.129(3) -0.0005(18) -0.014(2) 0.0094(17)
F21A 0.085(8) 0.083(8) 0.103(8) 0.020(7) 0.016(7) 0.014(7)
F22 0.131(5) 0.106(4) 0.109(4) 0.002(3) 0.098(4) -0.005(4)
F22A 0.134(6) 0.095(5) 0.111(6) -0.011(5) 0.089(5) 0.025(5)
F23 0.096(4) 0.088(4) 0.106(4) -0.062(3) 0.062(3) -0.033(3)
F23A 0.054(4) 0.102(5) 0.101(5) -0.044(4) 0.058(4) -0.029(3)
F24 0.077(3) 0.143(5) 0.114(4) -0.040(3) 0.062(3) 0.021(3)
F24A 0.100(5) 0.127(6) 0.059(4) -0.033(4) 0.035(3) 0.024(4)
C401 0.0209(12) 0.0361(15) 0.0342(14) 0.0001(12) 0.0142(10) 0.0013(10)
C402 0.0268(13) 0.0390(16) 0.0363(15) 0.0003(12) 0.0141(11) 0.0010(11)
C403 0.0334(14) 0.0396(17) 0.0443(17) -0.0060(13) 0.0205(13) -0.0026(12)
C404 0.0378(16) 0.0344(16) 0.0556(19) 0.0008(14) 0.0257(14) 0.0019(13)
C405 0.0333(14) 0.0385(17) 0.0436(17) 0.0048(13) 0.0177(13) 0.0051(12)
C406 0.0283(13) 0.0374(16) 0.0361(15) 0.0012(12) 0.0147(11) 0.0028(11)
C407 0.0475(18) 0.0437(19) 0.054(2) -0.0115(16) 0.0242(16) -0.0088(15)
C408 0.0446(17) 0.0485(18) 0.0556(19) 0.0116(15) 0.0207(15) 0.0096(14)
C409 0.0210(12) 0.0273(13) 0.0305(13) 0.0005(10) 0.0107(10) -0.0008(10)
C410 0.0248(13) 0.0311(14) 0.0276(13) 0.0012(10) 0.0100(11) -0.0008(10)
C411 0.0202(12) 0.0324(14) 0.0333(14) 0.0019(11) 0.0077(11) 0.0002(10)
C412 0.0193(12) 0.0348(15) 0.0374(15) 0.0010(12) 0.0122(11) -0.0005(10)
C413 0.0219(12) 0.0353(15) 0.0307(14) -0.0007(11) 0.0122(11) -0.0018(10)
C414 0.0189(12) 0.0327(14) 0.0284(13) 0.0002(10) 0.0067(10) -0.0008(10)
C415 0.0257(13) 0.0460(17) 0.0399(15) 0.0039(13) 0.0084(11) 0.0016(12)
C416 0.0241(13) 0.060(2) 0.0337(15) -0.0007(14) 0.0136(11) -0.0003(13)
C417 0.0199(12) 0.0358(15) 0.0273(13) 0.0042(11) 0.0098(10) 0.0020(10)
C418 0.0190(11) 0.0401(16) 0.0314(13) 0.0005(12) 0.0110(10) 0.0035(11)
C419 0.0242(13) 0.0443(17) 0.0328(14) -0.0037(13) 0.0117(11) -0.0008(12)
C420 0.0189(12) 0.0537(19) 0.0300(13) -0.0007(13) 0.0067(10) -0.0018(12)
C421 0.0201(12) 0.0458(17) 0.0374(15) 0.0033(13) 0.0118(11) 0.0053(11)
C422 0.0226(12) 0.0394(16) 0.0366(15) -0.0019(12) 0.0129(11) 0.0027(11)
C423 0.0319(15) 0.060(2) 0.064(2) -0.0208(17) 0.0155(14) 0.0005(14)
C424 0.0254(14) 0.060(2) 0.064(2) -0.0045(17) 0.0120(14) 0.0082(14)
C425 0.0192(12) 0.0375(15) 0.0294(13) -0.0010(11) 0.0088(10) -0.0009(10)
C426 0.0236(12) 0.0415(16) 0.0365(15) 0.0011(12) 0.0148(11) 0.0010(11)
C427 0.0242(13) 0.0454(18) 0.0428(16) 0.0094(14) 0.0121(12) -0.0010(12)
C428 0.0362(15) 0.062(2) 0.0327(15) 0.0048(14) 0.0154(12) -0.0094(15)
C429 0.0395(16) 0.056(2) 0.0395(17) -0.0081(15) 0.0236(14) -0.0101(15)
C430 0.0317(14) 0.0413(17) 0.0359(15) -0.0031(13) 0.0172(12) -0.0004(12)
C431 0.0467(17) 0.059(2) 0.066(2) 0.0242(18) 0.0260(16) 0.0062(16)
C432 0.082(2) 0.074(2) 0.072(2) -0.013(2) 0.058(2) -0.007(2)
B400 0.0207(13) 0.0332(16) 0.0304(15) 0.0000(12) 0.0106(11) 0.0032(12)

loop_
_atom_type_symbol
_atom_type_description
_atom_type_scat_dispersion_real
_atom_type_scat_dispersion_imag
_atom_type_scat_source
C C 0.0181 0.0091 'International Tables Vol C Tables 4.2.6.8 and 6.1.1.4'
H H 0.0000 0.0000 'International Tables Vol C Tables 4.2.6.8 and 6.1.1.4'
B B 0.0090 0.0039 'International Tables Vol C Tables 4.2.6.8 and 6.1.1.4'
F F 0.0727 0.0534 'International Tables Vol C Tables 4.2.6.8 and 6.1.1.4'
N N 0.0311 0.0180 'International Tables Vol C Tables 4.2.6.8 and 6.1.1.4'
P P 0.2955 0.4335 'International Tables Vol C Tables 4.2.6.8 and 6.1.1.4'
Rh Rh 0.0927 3.6045 'International Tables Vol C Tables 4.2.6.8 and 6.1.1.4'

loop_
_geom_angle_atom_site_label_1
_geom_angle_atom_site_label_2
_geom_angle_atom_site_label_3
_geom_angle
_geom_angle_site_symmetry_1
_geom_angle_site_symmetry_3
_geom_angle_publ_flag
P2 Rh1 P3 153.11(3) . . ?
N201 Rh1 P2 78.44(7) . . ?
N201 Rh1 P3 81.96(7) . . ?
N201 Rh1 C4 156.06(11) . . ?
N201 Rh1 C5 162.23(11) . . ?
C4 Rh1 P2 82.65(9) . . ?
C4 Rh1 P3 120.36(9) . . ?
C4 Rh1 C5 36.36(12) . . ?
C5 Rh1 P2 118.17(9) . . ?
C5 Rh1 P3 84.04(9) . . ?
C207 P2 Rh1 97.56(11) . . ?
C207 P2 C209 107.21(18) . . ?
C207 P2 C217 100.08(18) . . ?
C209 P2 Rh1 114.20(12) . . ?
C217 P2 Rh1 128.56(13) . . ?
C217 P2 C209 105.87(16) . . ?
C208 P3 Rh1 96.61(11) . . ?
C208 P3 C213 102.83(15) . . ?
C213 P3 Rh1 126.46(10) . . ?
C230 P3 Rh1 117.32(12) . . ?
C230 P3 C208 103.90(18) . . ?
C230 P3 C213 105.60(17) . . ?
C202 N201 Rh1 119.9(2) . . ?
C202 N201 C206 118.7(3) . . ?
C206 N201 Rh1 121.1(2) . . ?
Rh1 C4 H4 118.0 . . ?
C5 C4 Rh1 72.92(17) . . ?
C5 C4 H4 118.0 . . ?
C5 C4 C9 106.1(3) . . ?
C9 C4 Rh1 115.1(2) . . ?
C9 C4 H4 118.0 . . ?
Rh1 C5 H5 117.3 . . ?
C4 C5 Rh1 70.72(17) . . ?
C4 C5 H5 117.3 . . ?
C4 C5 C6 106.1(3) . . ?
C6 C5 Rh1 118.4(3) . . ?
C6 C5 H5 117.3 . . ?
C5 C6 H6 115.4 . . ?
C5 C6 C7 105.9(3) . . ?
C7 C6 H6 115.4 . . ?
C10 C6 C5 101.8(3) . . ?
C10 C6 H6 115.4 . . ?
C10 C6 C7 101.0(3) . . ?
C6 C7 H7A 111.2 . . ?
C6 C7 H7B 111.2 . . ?
H7A C7 H7B 109.1 . . ?
C8 C7 C6 102.7(3) . . ?
C8 C7 H7A 111.2 . . ?
C8 C7 H7B 111.2 . . ?
C7 C8 H8A 111.3 . . ?
C7 C8 H8B 111.3 . . ?
C7 C8 C9 102.5(3) . . ?
H8A C8 H8B 109.2 . . ?
C9 C8 H8A 111.3 . . ?
C9 C8 H8B 111.3 . . ?
C4 C9 C8 104.8(3) . . ?
C4 C9 H9 116.3 . . ?
C8 C9 H9 116.3 . . ?
C10 C9 C4 100.6(3) . . ?
C10 C9 C8 100.0(3) . . ?
C10 C9 H9 116.3 . . ?
C6 C10 C9 95.3(3) . . ?
C6 C10 H10A 112.7 . . ?
C6 C10 H10B 112.7 . . ?
C9 C10 H10A 112.7 . . ?
C9 C10 H10B 112.7 . . ?
H10A C10 H10B 110.2 . . ?
N201 C202 C203 121.5(3) . . ?
N201 C202 C207 116.2(3) . . ?
C203 C202 C207 122.3(3) . . ?
C202 C203 H203 120.3 . . ?
C204 C203 C202 119.5(3) . . ?
C204 C203 H203 120.3 . . ?
C203 C204 H204 120.4 . . ?
C203 C204 C205 119.3(3) . . ?
C205 C204 H204 120.4 . . ?
C204 C205 H205 120.1 . . ?
C204 C205 C206 119.8(3) . . ?
C206 C205 H205 120.1 . . ?
N201 C206 C205 120.8(3) . . ?
N201 C206 C208 114.7(3) . . ?
C205 C206 C208 124.5(3) . . ?
P2 C207 H20A 110.1 . . ?
P2 C207 H20B 110.1 . . ?
C202 C207 P2 108.2(2) . . ?
C202 C207 H20A 110.1 . . ?
C202 C207 H20B 110.1 . . ?
H20A C207 H20B 108.4 . . ?
P3 C208 H20C 109.8 . . ?
P3 C208 H20D 109.8 . . ?
C206 C208 P3 109.2(2) . . ?
C206 C208 H20C 109.8 . . ?
C206 C208 H20D 109.8 . . ?
H20C C208 H20D 108.3 . . ?
C210 C209 P2 109.9(2) . . ?
C210 C209 C212 109.2(3) . . ?
C211 C209 P2 108.6(3) . . ?
C211 C209 C210 107.2(4) . . ?
C211 C209 C212 110.7(3) . . ?
C212 C209 P2 111.1(3) . . ?
C209 C210 H21A 109.5 . . ?
C209 C210 H21B 109.5 . . ?
C209 C210 H21C 109.5 . . ?
H21A C210 H21B 109.5 . . ?
H21A C210 H21C 109.5 . . ?
H21B C210 H21C 109.5 . . ?
C209 C211 H21D 109.5 . . ?
C209 C211 H21E 109.5 . . ?
C209 C211 H21F 109.5 . . ?
H21D C211 H21E 109.5 . . ?
H21D C211 H21F 109.5 . . ?
H21E C211 H21F 109.5 . . ?
C209 C212 H21G 109.5 . . ?
C209 C212 H21H 109.5 . . ?
C209 C212 H21I 109.5 . . ?
H21G C212 H21H 109.5 . . ?
H21G C212 H21I 109.5 . . ?
H21H C212 H21I 109.5 . . ?
C214 C213 P3 107.6(2) . . ?
C214 C213 C215 108.4(4) . . ?
C214 C213 C216 110.4(4) . . ?
C215 C213 P3 111.2(3) . . ?
C215 C213 C216 107.4(4) . . ?
C216 C213 P3 111.8(3) . . ?
C213 C214 H21J 109.5 . . ?
C213 C214 H21K 109.5 . . ?
C213 C214 H21L 109.5 . . ?
H21J C214 H21K 109.5 . . ?
H21J C214 H21L 109.5 . . ?
H21K C214 H21L 109.5 . . ?
C213 C215 H21M 109.5 . . ?
C213 C215 H21N 109.5 . . ?
C213 C215 H21O 109.5 . . ?
H21M C215 H21N 109.5 . . ?
H21M C215 H21O 109.5 . . ?
H21N C215 H21O 109.5 . . ?
C213 C216 H21P 109.5 . . ?
C213 C216 H21Q 109.5 . . ?
C213 C216 H21R 109.5 . . ?
H21P C216 H21Q 109.5 . . ?
H21P C216 H21R 109.5 . . ?
H21Q C216 H21R 109.5 . . ?
P2 C217 H21S 108.1 . . ?
P2 C217 H21T 108.1 . . ?
H21S C217 H21T 107.3 . . ?
C218 C217 P2 116.7(3) . . ?
C218 C217 H21S 108.1 . . ?
C218 C217 H21T 108.1 . . ?
C217 C218 H21U 108.7 . . ?
C217 C218 H21V 108.7 . . ?
H21U C218 H21V 107.6 . . ?
C219 C218 C217 114.4(4) . . ?
C219 C218 H21U 108.7 . . ?
C219 C218 H21V 108.7 . . ?
C218 C219 H21W 109.0 . . ?
C218 C219 H21X 109.0 . . ?
C218 C219 C220 112.9(4) . . ?
H21W C219 H21X 107.8 . . ?
C220 C219 H21W 109.0 . . ?
C220 C219 H21X 109.0 . . ?
C219 C220 H22A 107.4 . . ?
C219 C220 H22B 107.4 . . ?
H22A C220 H22B 106.9 . . ?
C221 C220 C219 119.6(4) . . ?
C221 C220 H22A 107.4 . . ?
C221 C220 H22B 107.4 . . ?
C220 C221 H22C 108.5 . . ?
C220 C221 H22D 108.5 . . ?
H22C C221 H22D 107.5 . . ?
C222 C221 C220 115.1(5) . . ?
C222 C221 H22C 108.5 . . ?
C222 C221 H22D 108.5 . . ?
C221 C222 H22E 108.0 . . ?
C221 C222 H22F 108.0 . . ?
C221 C222 C223 117.4(5) . . ?
H22E C222 H22F 107.2 . . ?
C223 C222 H22E 108.0 . . ?
C223 C222 H22F 108.0 . . ?
C222 C223 H22G 108.6 . . ?
C222 C223 H22H 108.6 . . ?
H22G C223 H22H 107.5 . . ?
C224 C223 C222 114.8(6) . . ?
C224 C223 H22G 108.6 . . ?
C224 C223 H22H 108.6 . . ?
C223 C224 H22I 108.2 . . ?
C223 C224 H22J 108.2 . . ?
C223 C224 C225 116.3(6) . . ?
H22I C224 H22J 107.4 . . ?
C225 C224 H22I 108.2 . . ?
C225 C224 H22J 108.2 . . ?
C224 C225 H22K 109.9 . . ?
C224 C225 H22L 109.9 . . ?
H22K C225 H22L 108.3 . . ?
C226 C225 C224 108.9(6) . . ?
C226 C225 H22K 109.9 . . ?
C226 C225 H22L 109.9 . . ?
C225 C226 H22M 108.5 . . ?
C225 C226 H22N 108.5 . . ?
C225 C226 C227 115.0(6) . . ?
H22M C226 H22N 107.5 . . ?
C227 C226 H22M 108.5 . . ?
C227 C226 H22N 108.5 . . ?
C226 C227 H22O 108.5 . . ?
C226 C227 H22P 108.5 . . ?
C226 C227 C228 115.2(5) . . ?
H22O C227 H22P 107.5 . . ?
C228 C227 H22O 108.5 . . ?
C228 C227 H22P 108.5 . . ?
C227 C228 H22Q 108.6 . . ?
C227 C228 H22R 108.6 . . ?
C227 C228 C229 114.6(5) . . ?
H22Q C228 H22R 107.6 . . ?
C229 C228 H22Q 108.6 . . ?
C229 C228 H22R 108.6 . . ?
C228 C229 H22S 108.8 . . ?
C228 C229 H22T 108.8 . . ?
C228 C229 C230 113.6(4) . . ?
H22S C229 H22T 107.7 . . ?
C230 C229 H22S 108.8 . . ?
C230 C229 H22T 108.8 . . ?
P3 C230 H23A 109.2 . . ?
P3 C230 H23B 109.2 . . ?
C229 C230 P3 111.9(3) . . ?
C229 C230 H23A 109.2 . . ?
C229 C230 H23B 109.2 . . ?
H23A C230 H23B 107.9 . . ?
C402 C401 C406 115.8(3) . . ?
C402 C401 B400 122.4(3) . . ?
C406 C401 B400 121.7(3) . . ?
C401 C402 H402 118.9 . . ?
C401 C402 C403 122.1(3) . . ?
C403 C402 H402 118.9 . . ?
C402 C403 C407 119.1(3) . . ?
C404 C403 C402 121.0(3) . . ?
C404 C403 C407 119.8(3) . . ?
C403 C404 H404 121.0 . . ?
C403 C404 C405 118.0(3) . . ?
C405 C404 H404 121.0 . . ?
C404 C405 C408 119.4(3) . . ?
C406 C405 C404 120.7(3) . . ?
C406 C405 C408 119.9(3) . . ?
C401 C406 H406 118.8 . . ?
C405 C406 C401 122.4(3) . . ?
C405 C406 H406 118.8 . . ?
F1 C407 F3 105.6(3) . . ?
F1 C407 C403 112.7(3) . . ?
F2 C407 F1 105.9(3) . . ?
F2 C407 F3 106.9(3) . . ?
F2 C407 C403 112.2(3) . . ?
F3 C407 C403 113.0(3) . . ?
F4 C408 F5 104.5(3) . . ?
F4 C408 C405 113.1(3) . . ?
F4A C408 F5A 105.3(7) . . ?
F4A C408 C405 113.3(6) . . ?
F5 C408 C405 113.1(3) . . ?
F5A C408 C405 112.3(6) . . ?
F6 C408 F4 108.2(3) . . ?
F6 C408 F5 104.7(3) . . ?
F6 C408 C405 112.6(3) . . ?
F6A C408 F4A 106.1(7) . . ?
F6A C408 F5A 105.6(7) . . ?
F6A C408 C405 113.5(6) . . ?
C410 C409 B400 121.5(2) . . ?
C414 C409 C410 115.8(2) . . ?
C414 C409 B400 122.5(2) . . ?
C409 C410 H410 118.8 . . ?
C411 C410 C409 122.4(3) . . ?
C411 C410 H410 118.8 . . ?
C410 C411 C415 120.4(2) . . ?
C412 C411 C410 120.7(2) . . ?
C412 C411 C415 118.9(2) . . ?
C411 C412 H412 120.9 . . ?
C411 C412 C413 118.3(2) . . ?
C413 C412 H412 120.9 . . ?
C412 C413 C414 120.9(3) . . ?
C412 C413 C416 118.8(2) . . ?
C414 C413 C416 120.3(2) . . ?
C409 C414 C413 122.0(2) . . ?
C409 C414 H414 119.0 . . ?
C413 C414 H414 119.0 . . ?
F7 C415 F9 104.1(3) . . ?
F7 C415 C411 113.9(2) . . ?
F7A C415 F8A 108.2(6) . . ?
F7A C415 F9A 104.5(6) . . ?
F7A C415 C411 115.0(5) . . ?
F8 C415 F7 110.0(3) . . ?
F8 C415 F9 103.4(3) . . ?
F8 C415 C411 112.9(3) . . ?
F8A C415 F9A 104.0(6) . . ?
F8A C415 C411 113.4(5) . . ?
F9 C415 C411 111.6(2) . . ?
F9A C415 C411 110.8(4) . . ?
F10 C416 C413 112.3(3) . . ?
F11 C416 F10 105.6(2) . . ?
F11 C416 F12 107.0(3) . . ?
F11 C416 C413 113.0(3) . . ?
F12 C416 F10 105.6(3) . . ?
F12 C416 C413 112.7(2) . . ?
C418 C417 C422 115.8(3) . . ?
C418 C417 B400 124.1(2) . . ?
C422 C417 B400 119.5(2) . . ?
C417 C418 H418 118.9 . . ?
C417 C418 C419 122.2(2) . . ?
C419 C418 H418 118.9 . . ?
C418 C419 C423 120.5(2) . . ?
C420 C419 C418 120.8(3) . . ?
C420 C419 C423 118.7(3) . . ?
C419 C420 H420 120.9 . . ?
C421 C420 C419 118.2(3) . . ?
C421 C420 H420 120.9 . . ?
C420 C421 C422 121.1(3) . . ?
C420 C421 C424 120.1(3) . . ?
C422 C421 C424 118.9(3) . . ?
C417 C422 H422 119.0 . . ?
C421 C422 C417 121.9(3) . . ?
C421 C422 H422 119.0 . . ?
F13 C423 F14 101.9(3) . . ?
F13 C423 C419 112.0(3) . . ?
F13A C423 F14A 101.6(5) . . ?
F13A C423 C419 112.5(4) . . ?
F14 C423 C419 111.4(3) . . ?
F14A C423 C419 111.1(4) . . ?
F15 C423 F13 108.7(4) . . ?
F15 C423 F14 107.0(4) . . ?
F15 C423 C419 115.0(3) . . ?
F15A C423 F13A 106.4(6) . . ?
F15A C423 F14A 105.3(5) . . ?
F15A C423 C419 118.3(5) . . ?
F16 C424 F18 106.0(4) . . ?
F16 C424 C421 113.1(4) . . ?
F16A C424 F17A 107.2(4) . . ?
F16A C424 F18A 106.0(4) . . ?
F16A C424 C421 113.3(4) . . ?
F17 C424 F16 105.9(4) . . ?
F17 C424 F18 106.4(4) . . ?
F17 C424 C421 112.1(4) . . ?
F17A C424 F18A 105.5(4) . . ?
F17A C424 C421 111.8(4) . . ?
F18 C424 C421 112.7(4) . . ?
F18A C424 C421 112.5(4) . . ?
C426 C425 C430 115.5(3) . . ?
C426 C425 B400 120.5(2) . . ?
C430 C425 B400 123.4(3) . . ?
C425 C426 H426 118.5 . . ?
C427 C426 C425 122.9(3) . . ?
C427 C426 H426 118.5 . . ?
C426 C427 C431 119.3(3) . . ?
C428 C427 C426 120.5(3) . . ?
C428 C427 C431 120.1(3) . . ?
C427 C428 H428 121.1 . . ?
C427 C428 C429 117.9(3) . . ?
C429 C428 H428 121.1 . . ?
C428 C429 C430 121.4(3) . . ?
C428 C429 C432 118.1(3) . . ?
C430 C429 C432 120.5(3) . . ?
C425 C430 H430 119.1 . . ?
C429 C430 C425 121.8(3) . . ?
C429 C430 H430 119.1 . . ?
F19 C431 C427 112.8(3) . . ?
F19A C431 C427 113.3(6) . . ?
F20 C431 F19 104.6(3) . . ?
F20 C431 C427 112.1(3) . . ?
F20A C431 F19A 105.9(6) . . ?
F20A C431 F21A 105.8(6) . . ?
F20A C431 C427 113.3(6) . . ?
F21 C431 F19 106.9(4) . . ?
F21 C431 F20 107.5(4) . . ?
F21 C431 C427 112.4(3) . . ?
F21A C431 F19A 105.1(6) . . ?
F21A C431 C427 112.7(6) . . ?
F22 C432 F24 100.2(4) . . ?
F22 C432 C429 114.9(4) . . ?
F22A C432 F24A 100.4(5) . . ?
F22A C432 C429 116.6(4) . . ?
F23 C432 F22 112.3(4) . . ?
F23 C432 F24 100.9(4) . . ?
F23 C432 C429 116.7(3) . . ?
F23A C432 F22A 110.8(5) . . ?
F23A C432 F24A 101.9(5) . . ?
F23A C432 C429 117.0(4) . . ?
F24 C432 C429 109.3(3) . . ?
F24A C432 C429 107.5(4) . . ?
C401 B400 C409 105.5(2) . . ?
C401 B400 C417 111.3(2) . . ?
C401 B400 C425 113.2(2) . . ?
C409 B400 C425 111.1(2) . . ?
C417 B400 C409 114.5(2) . . ?
C417 B400 C425 101.5(2) . . ?

loop_
_geom_bond_atom_site_label_1
_geom_bond_atom_site_label_2
_geom_bond_distance
_geom_bond_site_symmetry_2
_geom_bond_publ_flag
Rh1 P2 2.2916(8) . ?
Rh1 P3 2.3118(7) . ?
Rh1 N201 2.088(2) . ?
Rh1 C4 2.180(3) . ?
Rh1 C5 2.208(3) . ?
P2 C207 1.841(4) . ?
P2 C209 1.881(3) . ?
P2 C217 1.846(3) . ?
P3 C208 1.846(3) . ?
P3 C213 1.884(3) . ?
P3 C230 1.838(3) . ?
N201 C202 1.354(4) . ?
N201 C206 1.359(4) . ?
C4 H4 1.0000 . ?
C4 C5 1.369(5) . ?
C4 C9 1.533(5) . ?
C5 H5 1.0000 . ?
C5 C6 1.501(5) . ?
C6 H6 1.0000 . ?
C6 C7 1.549(5) . ?
C6 C10 1.478(7) . ?
C7 H7A 0.9900 . ?
C7 H7B 0.9900 . ?
C7 C8 1.537(6) . ?
C8 H8A 0.9900 . ?
C8 H8B 0.9900 . ?
C8 C9 1.542(5) . ?
C9 H9 1.0000 . ?
C9 C10 1.517(6) . ?
C10 H10A 0.9900 . ?
C10 H10B 0.9900 . ?
C202 C203 1.380(5) . ?
C202 C207 1.502(5) . ?
C203 H203 0.9500 . ?
C203 C204 1.369(5) . ?
C204 H204 0.9500 . ?
C204 C205 1.376(5) . ?
C205 H205 0.9500 . ?
C205 C206 1.383(4) . ?
C206 C208 1.490(5) . ?
C207 H20A 0.9900 . ?
C207 H20B 0.9900 . ?
C208 H20C 0.9900 . ?
C208 H20D 0.9900 . ?
C209 C210 1.532(5) . ?
C209 C211 1.529(6) . ?
C209 C212 1.534(5) . ?
C210 H21A 0.9800 . ?
C210 H21B 0.9800 . ?
C210 H21C 0.9800 . ?
C211 H21D 0.9800 . ?
C211 H21E 0.9800 . ?
C211 H21F 0.9800 . ?
C212 H21G 0.9800 . ?
C212 H21H 0.9800 . ?
C212 H21I 0.9800 . ?
C213 C214 1.486(6) . ?
C213 C215 1.504(6) . ?
C213 C216 1.512(5) . ?
C214 H21J 0.9800 . ?
C214 H21K 0.9800 . ?
C214 H21L 0.9800 . ?
C215 H21M 0.9800 . ?
C215 H21N 0.9800 . ?
C215 H21O 0.9800 . ?
C216 H21P 0.9800 . ?
C216 H21Q 0.9800 . ?
C216 H21R 0.9800 . ?
C217 H21S 0.9900 . ?
C217 H21T 0.9900 . ?
C217 C218 1.539(6) . ?
C218 H21U 0.9900 . ?
C218 H21V 0.9900 . ?
C218 C219 1.528(5) . ?
C219 H21W 0.9900 . ?
C219 H21X 0.9900 . ?
C219 C220 1.540(7) . ?
C220 H22A 0.9900 . ?
C220 H22B 0.9900 . ?
C220 C221 1.511(8) . ?
C221 H22C 0.9900 . ?
C221 H22D 0.9900 . ?
C221 C222 1.497(8) . ?
C222 H22E 0.9900 . ?
C222 H22F 0.9900 . ?
C222 C223 1.505(9) . ?
C223 H22G 0.9900 . ?
C223 H22H 0.9900 . ?
C223 C224 1.434(9) . ?
C224 H22I 0.9900 . ?
C224 H22J 0.9900 . ?
C224 C225 1.565(9) . ?
C225 H22K 0.9900 . ?
C225 H22L 0.9900 . ?
C225 C226 1.492(9) . ?
C226 H22M 0.9900 . ?
C226 H22N 0.9900 . ?
C226 C227 1.495(8) . ?
C227 H22O 0.9900 . ?
C227 H22P 0.9900 . ?
C227 C228 1.503(8) . ?
C228 H22Q 0.9900 . ?
C228 H22R 0.9900 . ?
C228 C229 1.527(6) . ?
C229 H22S 0.9900 . ?
C229 H22T 0.9900 . ?
C229 C230 1.528(6) . ?
C230 H23A 0.9900 . ?
C230 H23B 0.9900 . ?
F1 C407 1.330(4) . ?
F2 C407 1.328(4) . ?
F3 C407 1.331(4) . ?
F4 C408 1.328(4) . ?
F4A C408 1.325(7) . ?
F5 C408 1.336(4) . ?
F5A C408 1.335(7) . ?
F6 C408 1.321(4) . ?
F6A C408 1.323(7) . ?
F7 C415 1.304(4) . ?
F7A C415 1.292(6) . ?
F8 C415 1.301(4) . ?
F8A C415 1.302(6) . ?
F9 C415 1.346(4) . ?
F9A C415 1.349(6) . ?
F10 C416 1.344(4) . ?
F11 C416 1.333(4) . ?
F12 C416 1.335(4) . ?
F13 C423 1.320(4) . ?
F13A C423 1.335(6) . ?
F14 C423 1.340(4) . ?
F14A C423 1.347(6) . ?
F15 C423 1.286(4) . ?
F15A C423 1.274(5) . ?
F16 C424 1.329(5) . ?
F16A C424 1.326(5) . ?
F17 C424 1.328(5) . ?
F17A C424 1.330(5) . ?
F18 C424 1.334(5) . ?
F18A C424 1.333(5) . ?
F19 C431 1.327(4) . ?
F19A C431 1.319(7) . ?
F20 C431 1.311(4) . ?
F20A C431 1.311(6) . ?
F21 C431 1.305(5) . ?
F21A C431 1.317(7) . ?
F22 C432 1.302(5) . ?
F22A C432 1.286(6) . ?
F23 C432 1.266(5) . ?
F23A C432 1.271(5) . ?
F24 C432 1.401(5) . ?
F24A C432 1.411(6) . ?
C401 C402 1.396(4) . ?
C401 C406 1.405(4) . ?
C401 B400 1.637(4) . ?
C402 H402 0.9500 . ?
C402 C403 1.399(5) . ?
C403 C404 1.382(5) . ?
C403 C407 1.500(5) . ?
C404 H404 0.9500 . ?
C404 C405 1.394(5) . ?
C405 C406 1.391(4) . ?
C405 C408 1.494(5) . ?
C406 H406 0.9500 . ?
C409 C410 1.403(4) . ?
C409 C414 1.399(4) . ?
C409 B400 1.644(4) . ?
C410 H410 0.9500 . ?
C410 C411 1.394(4) . ?
C411 C412 1.384(4) . ?
C411 C415 1.495(4) . ?
C412 H412 0.9500 . ?
C412 C413 1.386(4) . ?
C413 C414 1.399(4) . ?
C413 C416 1.495(4) . ?
C414 H414 0.9500 . ?
C417 C418 1.390(4) . ?
C417 C422 1.403(4) . ?
C417 B400 1.643(4) . ?
C418 H418 0.9500 . ?
C418 C419 1.393(4) . ?
C419 C420 1.382(4) . ?
C419 C423 1.493(5) . ?
C420 H420 0.9500 . ?
C420 C421 1.374(4) . ?
C421 C422 1.391(4) . ?
C421 C424 1.501(4) . ?
C422 H422 0.9500 . ?
C425 C426 1.395(4) . ?
C425 C430 1.399(4) . ?
C425 B400 1.647(4) . ?
C426 H426 0.9500 . ?
C426 C427 1.388(4) . ?
C427 C428 1.382(5) . ?
C427 C431 1.493(5) . ?
C428 H428 0.9500 . ?
C428 C429 1.383(5) . ?
C429 C430 1.391(4) . ?
C429 C432 1.487(5) . ?
C430 H430 0.9500 . ?

loop_
_geom_torsion_atom_site_label_1
_geom_torsion_atom_site_label_2
_geom_torsion_atom_site_label_3
_geom_torsion_atom_site_label_4
_geom_torsion
_geom_torsion_site_symmetry_1
_geom_torsion_site_symmetry_2
_geom_torsion_site_symmetry_3
_geom_torsion_site_symmetry_4
_geom_torsion_publ_flag
Rh1 P2 C207 C202 -39.6(2) . . . . ?
Rh1 P2 C209 C210 49.7(3) . . . . ?
Rh1 P2 C209 C211 -67.3(3) . . . . ?
Rh1 P2 C209 C212 170.7(2) . . . . ?
Rh1 P2 C217 C218 82.3(3) . . . . ?
Rh1 P3 C208 C206 -40.9(2) . . . . ?
Rh1 P3 C213 C214 30.2(4) . . . . ?
Rh1 P3 C213 C215 -88.4(4) . . . . ?
Rh1 P3 C213 C216 151.5(4) . . . . ?
Rh1 P3 C230 C229 -50.3(4) . . . . ?
Rh1 N201 C202 C203 -166.9(2) . . . . ?
Rh1 N201 C202 C207 15.5(4) . . . . ?
Rh1 N201 C206 C205 167.2(2) . . . . ?
Rh1 N201 C206 C208 -15.6(3) . . . . ?
Rh1 C4 C5 C6 -115.0(3) . . . . ?
Rh1 C4 C9 C8 152.3(2) . . . . ?
Rh1 C4 C9 C10 48.9(3) . . . . ?
Rh1 C5 C6 C7 -145.7(3) . . . . ?
Rh1 C5 C6 C10 -40.5(3) . . . . ?
P2 C217 C218 C219 -151.1(3) . . . . ?
N201 C202 C203 C204 -2.4(5) . . . . ?
N201 C202 C207 P2 19.9(4) . . . . ?
N201 C206 C208 P3 39.7(3) . . . . ?
C4 C5 C6 C7 -69.3(4) . . . . ?
C4 C5 C6 C10 35.9(4) . . . . ?
C4 C9 C10 C6 49.0(3) . . . . ?
C5 C4 C9 C8 73.9(3) . . . . ?
C5 C4 C9 C10 -29.5(4) . . . . ?
C5 C6 C7 C8 70.9(4) . . . . ?
C5 C6 C10 C9 -51.7(3) . . . . ?
C6 C7 C8 C9 -1.7(4) . . . . ?
C7 C6 C10 C9 57.3(3) . . . . ?
C7 C8 C9 C4 -67.2(4) . . . . ?
C7 C8 C9 C10 36.6(4) . . . . ?
C8 C9 C10 C6 -58.3(3) . . . . ?
C9 C4 C5 Rh1 111.9(2) . . . . ?
C9 C4 C5 C6 -3.2(4) . . . . ?
C10 C6 C7 C8 -34.9(4) . . . . ?
C202 N201 C206 C205 -7.4(4) . . . . ?
C202 N201 C206 C208 169.8(3) . . . . ?
C202 C203 C204 C205 -3.2(5) . . . . ?
C203 C202 C207 P2 -157.7(3) . . . . ?
C203 C204 C205 C206 3.4(5) . . . . ?
C204 C205 C206 N201 1.9(4) . . . . ?
C204 C205 C206 C208 -175.0(3) . . . . ?
C205 C206 C208 P3 -143.3(3) . . . . ?
C206 N201 C202 C203 7.7(4) . . . . ?
C206 N201 C202 C207 -169.9(3) . . . . ?
C207 P2 C209 C210 -57.2(3) . . . . ?
C207 P2 C209 C211 -174.2(3) . . . . ?
C207 P2 C209 C212 63.8(3) . . . . ?
C207 P2 C217 C218 -169.5(3) . . . . ?
C207 C202 C203 C204 175.0(3) . . . . ?
C208 P3 C213 C214 -78.2(4) . . . . ?
C208 P3 C213 C215 163.3(4) . . . . ?
C208 P3 C213 C216 43.2(4) . . . . ?
C208 P3 C230 C229 54.8(3) . . . . ?
C209 P2 C207 C202 78.7(3) . . . . ?
C209 P2 C217 C218 -58.2(3) . . . . ?
C213 P3 C208 C206 88.9(2) . . . . ?
C213 P3 C230 C229 162.7(3) . . . . ?
C217 P2 C207 C202 -171.0(2) . . . . ?
C217 P2 C209 C210 -163.3(3) . . . . ?
C217 P2 C209 C211 79.6(3) . . . . ?
C217 P2 C209 C212 -42.3(3) . . . . ?
C217 C218 C219 C220 -175.5(4) . . . . ?
C218 C219 C220 C221 -48.4(7) . . . . ?
C219 C220 C221 C222 -61.2(7) . . . . ?
C220 C221 C222 C223 164.3(5) . . . . ?
C221 C222 C223 C224 -65.5(8) . . . . ?
C222 C223 C224 C225 -148.5(5) . . . . ?
C223 C224 C225 C226 173.0(5) . . . . ?
C224 C225 C226 C227 -169.3(4) . . . . ?
C225 C226 C227 C228 177.5(4) . . . . ?
C226 C227 C228 C229 -60.8(7) . . . . ?
C227 C228 C229 C230 -71.7(7) . . . . ?
C228 C229 C230 P3 161.4(4) . . . . ?
C230 P3 C208 C206 -161.2(2) . . . . ?
C230 P3 C213 C214 173.2(4) . . . . ?
C230 P3 C213 C215 54.7(4) . . . . ?
C230 P3 C213 C216 -65.5(4) . . . . ?
C401 C402 C403 C404 -0.2(4) . . . . ?
C401 C402 C403 C407 -178.7(3) . . . . ?
C402 C401 C406 C405 -2.3(4) . . . . ?
C402 C401 B400 C409 -83.2(3) . . . . ?
C402 C401 B400 C417 152.1(2) . . . . ?
C402 C401 B400 C425 38.5(3) . . . . ?
C402 C403 C404 C405 -1.2(4) . . . . ?
C402 C403 C407 F1 -47.0(4) . . . . ?
C402 C403 C407 F2 72.5(4) . . . . ?
C402 C403 C407 F3 -166.6(3) . . . . ?
C403 C404 C405 C406 0.9(4) . . . . ?
C403 C404 C405 C408 -178.0(3) . . . . ?
C404 C403 C407 F1 134.5(3) . . . . ?
C404 C403 C407 F2 -106.1(4) . . . . ?
C404 C403 C407 F3 14.9(4) . . . . ?
C404 C405 C406 C401 1.0(4) . . . . ?
C404 C405 C408 F4 -24.0(4) . . . . ?
C404 C405 C408 F4A 150.3(18) . . . . ?
C404 C405 C408 F5 -142.6(3) . . . . ?
C404 C405 C408 F5A 31.1(17) . . . . ?
C404 C405 C408 F6 99.1(4) . . . . ?
C404 C405 C408 F6A -88.6(17) . . . . ?
C406 C401 C402 C403 2.0(4) . . . . ?
C406 C401 B400 C409 92.5(3) . . . . ?
C406 C401 B400 C417 -32.3(3) . . . . ?
C406 C401 B400 C425 -145.8(2) . . . . ?
C406 C405 C408 F4 157.1(3) . . . . ?
C406 C405 C408 F4A -28.6(18) . . . . ?
C406 C405 C408 F5 38.5(4) . . . . ?
C406 C405 C408 F5A -147.8(17) . . . . ?
C406 C405 C408 F6 -79.8(4) . . . . ?
C406 C405 C408 F6A 92.5(17) . . . . ?
C407 C403 C404 C405 177.3(3) . . . . ?
C408 C405 C406 C401 179.8(3) . . . . ?
C409 C410 C411 C412 0.1(4) . . . . ?
C409 C410 C411 C415 179.6(3) . . . . ?
C410 C409 C414 C413 0.5(4) . . . . ?
C410 C409 B400 C401 89.4(3) . . . . ?
C410 C409 B400 C417 -148.0(3) . . . . ?
C410 C409 B400 C425 -33.7(4) . . . . ?
C410 C411 C412 C413 -0.2(4) . . . . ?
C410 C411 C415 F7 19.4(4) . . . . ?
C410 C411 C415 F7A -166.0(8) . . . . ?
C410 C411 C415 F8 -107.0(4) . . . . ?
C410 C411 C415 F8A 68.7(9) . . . . ?
C410 C411 C415 F9 137.0(3) . . . . ?
C410 C411 C415 F9A -47.8(8) . . . . ?
C411 C412 C413 C414 0.4(4) . . . . ?
C411 C412 C413 C416 179.7(3) . . . . ?
C412 C411 C415 F7 -161.1(3) . . . . ?
C412 C411 C415 F7A 13.5(9) . . . . ?
C412 C411 C415 F8 72.5(4) . . . . ?
C412 C411 C415 F8A -111.8(9) . . . . ?
C412 C411 C415 F9 -43.5(4) . . . . ?
C412 C411 C415 F9A 131.7(8) . . . . ?
C412 C413 C414 C409 -0.6(4) . . . . ?
C412 C413 C416 F10 -95.4(3) . . . . ?
C412 C413 C416 F11 24.0(4) . . . . ?
C412 C413 C416 F12 145.5(3) . . . . ?
C414 C409 C410 C411 -0.3(4) . . . . ?
C414 C409 B400 C401 -85.1(3) . . . . ?
C414 C409 B400 C417 37.6(4) . . . . ?
C414 C409 B400 C425 151.8(3) . . . . ?
C414 C413 C416 F10 84.0(3) . . . . ?
C414 C413 C416 F11 -156.6(3) . . . . ?
C414 C413 C416 F12 -35.2(4) . . . . ?
C415 C411 C412 C413 -179.7(3) . . . . ?
C416 C413 C414 C409 -179.9(3) . . . . ?
C417 C418 C419 C420 0.1(4) . . . . ?
C417 C418 C419 C423 -178.2(3) . . . . ?
C418 C417 C422 C421 -0.2(4) . . . . ?
C418 C417 B400 C401 149.1(3) . . . . ?
C418 C417 B400 C409 29.6(4) . . . . ?
C418 C417 B400 C425 -90.2(3) . . . . ?
C418 C419 C420 C421 0.3(4) . . . . ?
C418 C419 C423 F13 -53.6(4) . . . . ?
C418 C419 C423 F13A 122.4(7) . . . . ?
C418 C419 C423 F14 59.8(4) . . . . ?
C418 C419 C423 F14A -124.5(7) . . . . ?
C418 C419 C423 F15 -178.3(4) . . . . ?
C418 C419 C423 F15A -2.5(8) . . . . ?
C419 C420 C421 C422 -0.6(4) . . . . ?
C419 C420 C421 C424 -179.9(3) . . . . ?
C420 C419 C423 F13 128.1(4) . . . . ?
C420 C419 C423 F13A -56.0(7) . . . . ?
C420 C419 C423 F14 -118.6(4) . . . . ?
C420 C419 C423 F14A 57.2(7) . . . . ?
C420 C419 C423 F15 3.3(5) . . . . ?
C420 C419 C423 F15A 179.2(8) . . . . ?
C420 C421 C422 C417 0.6(5) . . . . ?
C420 C421 C424 F16 142.4(5) . . . . ?
C420 C421 C424 F16A -3.4(6) . . . . ?
C420 C421 C424 F17 -97.9(5) . . . . ?
C420 C421 C424 F17A 117.9(5) . . . . ?
C420 C421 C424 F18 22.2(5) . . . . ?
C420 C421 C424 F18A -123.6(5) . . . . ?
C422 C417 C418 C419 -0.1(4) . . . . ?
C422 C417 B400 C401 -40.5(3) . . . . ?
C422 C417 B400 C409 -160.0(3) . . . . ?
C422 C417 B400 C425 80.2(3) . . . . ?
C422 C421 C424 F16 -36.8(5) . . . . ?
C422 C421 C424 F16A 177.4(5) . . . . ?
C422 C421 C424 F17 82.8(5) . . . . ?
C422 C421 C424 F17A -61.3(5) . . . . ?
C422 C421 C424 F18 -157.1(4) . . . . ?
C422 C421 C424 F18A 57.1(5) . . . . ?
C423 C419 C420 C421 178.6(3) . . . . ?
C424 C421 C422 C417 179.9(3) . . . . ?
C425 C426 C427 C428 0.8(5) . . . . ?
C425 C426 C427 C431 179.5(3) . . . . ?
C426 C425 C430 C429 0.9(4) . . . . ?
C426 C425 B400 C401 -158.3(2) . . . . ?
C426 C425 B400 C409 -39.8(3) . . . . ?
C426 C425 B400 C417 82.4(3) . . . . ?
C426 C427 C428 C429 0.6(5) . . . . ?
C426 C427 C431 F19 170.1(3) . . . . ?
C426 C427 C431 F19A -18.2(13) . . . . ?
C426 C427 C431 F20 52.3(4) . . . . ?
C426 C427 C431 F20A -138.9(12) . . . . ?
C426 C427 C431 F21 -69.0(4) . . . . ?
C426 C427 C431 F21A 100.9(13) . . . . ?
C427 C428 C429 C430 -1.2(5) . . . . ?
C427 C428 C429 C432 178.8(3) . . . . ?
C428 C427 C431 F19 -11.2(5) . . . . ?
C428 C427 C431 F19A 160.5(13) . . . . ?
C428 C427 C431 F20 -129.0(4) . . . . ?
C428 C427 C431 F20A 39.9(13) . . . . ?
C428 C427 C431 F21 109.8(4) . . . . ?
C428 C427 C431 F21A -80.3(13) . . . . ?
C428 C429 C430 C425 0.4(5) . . . . ?
C428 C429 C432 F22 -18.6(6) . . . . ?
C428 C429 C432 F22A 167.8(7) . . . . ?
C428 C429 C432 F23 116.0(5) . . . . ?
C428 C429 C432 F23A -57.7(7) . . . . ?
C428 C429 C432 F24 -130.4(4) . . . . ?
C428 C429 C432 F24A 56.1(6) . . . . ?
C430 C425 C426 C427 -1.5(4) . . . . ?
C430 C425 B400 C401 31.4(4) . . . . ?
C430 C425 B400 C409 149.9(3) . . . . ?
C430 C425 B400 C417 -87.9(3) . . . . ?
C430 C429 C432 F22 161.4(5) . . . . ?
C430 C429 C432 F22A -12.2(7) . . . . ?
C430 C429 C432 F23 -63.9(6) . . . . ?
C430 C429 C432 F23A 122.3(6) . . . . ?
C430 C429 C432 F24 49.7(5) . . . . ?
C430 C429 C432 F24A -123.9(5) . . . . ?
C431 C427 C428 C429 -178.1(3) . . . . ?
C432 C429 C430 C425 -179.6(3) . . . . ?
B400 C401 C402 C403 177.8(2) . . . . ?
B400 C401 C406 C405 -178.2(2) . . . . ?
B400 C409 C410 C411 -175.1(3) . . . . ?
B400 C409 C414 C413 175.3(3) . . . . ?
B400 C417 C418 C419 170.6(3) . . . . ?
B400 C417 C422 C421 -171.4(3) . . . . ?
B400 C425 C426 C427 -172.6(3) . . . . ?
B400 C425 C430 C429 171.7(3) . . . . ?
